data_4066403
loop_
_publ_author_name
'Hollingsworth, Nathan'
'Johnson, Andrew L.'
'Kingsley, Andrew'
'Kociok-K\"ohn, Gabriele'
'Molloy, Kieran C.'

_publ_section_title
;
 Structural Study of the Reaction of Methylzinc Amino Alcoholates with
 Oxygen
;
_journal_issue 15
_journal_name_full Organometallics
_journal_page_first 3318
_journal_paper_doi 10.1021/om100449t
_journal_volume 29
_journal_year 2010
_chemical_formula_moiety '2(C17 H43 N4 O3 Zn3), C7 H7'
_chemical_formula_sum 'C41 H93 N8 O6 Zn6'
_chemical_formula_weight 1186.45
_chemical_name_systematic
;
 ?
;
_space_group_IT_number 2
_symmetry_cell_setting triclinic
_symmetry_space_group_name_Hall '-P 1'
_symmetry_space_group_name_H-M 'P -1'
_atom_sites_solution_hydrogens geom
_atom_sites_solution_primary direct
_atom_sites_solution_secondary difmap
_audit_creation_method SHELXL-97
_cell_angle_alpha 73.4910(10)
_cell_angle_beta 72.6780(10)
_cell_angle_gamma 74.8660(10)
_cell_formula_units_Z 1
_cell_length_a 9.0591(2)
_cell_length_b 13.1668(3)
_cell_length_c 13.4498(3)
_cell_measurement_reflns_used 17335
_cell_measurement_temperature 150(2)
_cell_measurement_theta_max 27.485
_cell_measurement_theta_min 2.910
_cell_volume 1440.84(6)
_computing_cell_refinement 'HKL Scalepack (Otwinski & Minor, 1997)'
_computing_data_collection 'Collect (Nonius BV, 1997-2000)'
_computing_data_reduction
;
 DENZO-SCALEPACK Z. Otwinowski and W. Minor, " 
 Processing of X-ray Diffraction Data Collected in Oscillation Mode ", 
 Methods in Enzymology, Volume 276: Macromolecular Crystallography, 
 part A, p.307-326, 1997,C.W. Carter, Jr. & R. M. Sweet, Eds., Academic Press.
;
_computing_molecular_graphics 'ORTEP3 for Windows - Farrugia, L. J. J. Appl. Crystallogr. 1997, 30, 565'
_computing_publication_material
;
 'WinGX publication routines, Farrugia, 
 L. J., J. Appl. Crystallogr., 1999, 32, 837-838
;
_computing_structure_refinement
;
 SHELXL97 -Program for Crystal Structure Analysis (Release 97-2). 
 Sheldrick, G.M., Instit\"ut f\"ur Anorganische Chemie der Universit\"at, 
 Tammanstrasse 4, D-3400 G\"ottingen, Germany, 1998 
;
_computing_structure_solution
; 
 SIR97- Altomare A., Burla M.C., Camalli M., Cascarano G.L., Giacovazzo C. , 
 Guagliardi A., Moliterni A.G.G., Polidori G.,Spagna R. 
 (1999) J. Appl. Cryst. 32, 115-119
;
_diffrn_ambient_temperature 150(2)
_diffrn_measured_fraction_theta_full 0.992
_diffrn_measured_fraction_theta_max 0.992
_diffrn_measurement_device_type 'Nonius Kappa CCD'
_diffrn_measurement_method '163 2.0 degree images with \w scans'
_diffrn_radiation_monochromator graphite
_diffrn_radiation_source 'fine-focus sealed tube'
_diffrn_radiation_type MoK\a
_diffrn_radiation_wavelength 0.71073
_diffrn_reflns_av_R_equivalents 0.0532
_diffrn_reflns_av_sigmaI/netI 0.0512
_diffrn_reflns_limit_h_max 11
_diffrn_reflns_limit_h_min -11
_diffrn_reflns_limit_k_max 17
_diffrn_reflns_limit_k_min -17
_diffrn_reflns_limit_l_max 16
_diffrn_reflns_limit_l_min -17
_diffrn_reflns_number 19525
_diffrn_reflns_theta_full 27.51
_diffrn_reflns_theta_max 27.51
_diffrn_reflns_theta_min 3.21
_diffrn_standards_decay_% 0
_diffrn_standards_number 0
_exptl_absorpt_coefficient_mu 2.501
_exptl_absorpt_correction_T_max 0.7880
_exptl_absorpt_correction_T_min 0.6346
_exptl_absorpt_correction_type multi-scan
_exptl_absorpt_process_details
;
multi-scan from symmetry-related measurements 
 Sortav (Blessing 1995)
;
_exptl_crystal_colour colourless
_exptl_crystal_density_diffrn 1.367
_exptl_crystal_density_method 'not measured'
_exptl_crystal_description rhombus
_exptl_crystal_F_000 623
_exptl_crystal_size_max 0.20
_exptl_crystal_size_mid 0.20
_exptl_crystal_size_min 0.10
_refine_diff_density_max 0.790
_refine_diff_density_min -0.686
_refine_diff_density_rms 0.091
_refine_ls_extinction_method none
_refine_ls_goodness_of_fit_ref 1.061
_refine_ls_hydrogen_treatment mixed
_refine_ls_matrix_type full
_refine_ls_number_parameters 324
_refine_ls_number_reflns 6582
_refine_ls_number_restraints 1
_refine_ls_restrained_S_all 1.061
_refine_ls_R_factor_all 0.0515
_refine_ls_R_factor_gt 0.0369
_refine_ls_shift/su_max 0.003
_refine_ls_shift/su_mean 0.000
_refine_ls_structure_factor_coef Fsqd
_refine_ls_weighting_details 'calc w=1/[\s^2^(Fo^2^)+(0.0362P)^2^+0.7571P] where P=(Fo^2^+2Fc^2^)/3'
_refine_ls_weighting_scheme calc
_refine_ls_wR_factor_gt 0.0847
_refine_ls_wR_factor_ref 0.0922
_reflns_number_gt 5359
_reflns_number_total 6582
_reflns_threshold_expression >2sigma(I)
_cod_data_source_file om100449t_si_001.cif
_cod_data_source_block k08kcm47
_cod_database_code 4066403

loop_
_symmetry_equiv_pos_as_xyz
'x, y, z'
'-x, -y, -z'

loop_
_atom_site_label
_atom_site_type_symbol
_atom_site_fract_x
_atom_site_fract_y
_atom_site_fract_z
_atom_site_U_iso_or_equiv
_atom_site_adp_type
_atom_site_occupancy
_atom_site_symmetry_multiplicity
_atom_site_calc_flag
_atom_site_refinement_flags
_atom_site_disorder_assembly
_atom_site_disorder_group
Zn1 Zn 0.13649(3) 0.17565(2) 0.17132(2) 0.02533(9) Uani 1 1 d . A .
Zn2 Zn -0.24221(3) 0.26440(3) 0.12063(2) 0.02819(9) Uani 1 1 d . . .
Zn3 Zn -0.18133(4) 0.04906(3) 0.33531(2) 0.03081(9) Uani 1 1 d . A .
O1 O -0.0318(2) 0.14732(15) 0.30395(14) 0.0299(4) Uani 1 1 d . A .
O2 O -0.0043(2) 0.24031(15) 0.07223(14) 0.0279(4) Uani 1 1 d . . .
O3 O -0.3023(2) 0.13553(17) 0.22884(16) 0.0360(5) Uani 1 1 d D . .
H3 H -0.349(5) 0.101(3) 0.208(3) 0.072(14) Uiso 1 1 d D . .
N1 N 0.1324(3) 0.31339(19) 0.23137(18) 0.0306(5) Uani 1 1 d . . .
N2 N -0.3027(3) 0.1349(2) 0.46383(18) 0.0362(6) Uani 1 1 d . . .
N3 N -0.2187(3) 0.22055(19) -0.02833(18) 0.0307(5) Uani 1 1 d . . .
N4 N 0.2608(3) 0.2755(2) -0.20090(18) 0.0326(5) Uani 1 1 d . . .
C1 C 0.3430(3) 0.0792(3) 0.1379(3) 0.0410(7) Uani 1 1 d . . .
H1A H 0.4212 0.1022 0.1594 0.062 Uiso 1 1 calc R A .
H1B H 0.3762 0.0824 0.0609 0.062 Uiso 1 1 calc R . .
H1C H 0.3343 0.0049 0.1768 0.062 Uiso 1 1 calc R . .
C2 C -0.3640(4) 0.4116(3) 0.1322(3) 0.0427(7) Uani 1 1 d . . .
H2A H -0.4413 0.4333 0.0886 0.064 Uiso 1 1 calc R . .
H2B H -0.2919 0.4626 0.1066 0.064 Uiso 1 1 calc R . .
H2C H -0.4187 0.4114 0.2070 0.064 Uiso 1 1 calc R . .
C3 C -0.1218(4) -0.1098(2) 0.3645(3) 0.0414(7) Uani 1 1 d . . .
H3A H -0.1675 -0.1373 0.3223 0.062 Uiso 1 1 calc R A .
H3B H -0.1614 -0.1398 0.4407 0.062 Uiso 1 1 calc R . .
H3C H -0.0067 -0.1312 0.3450 0.062 Uiso 1 1 calc R . .
C4 C -0.0743(3) 0.2238(2) 0.3669(2) 0.0329(6) Uani 1 1 d . . .
C5 C -0.0288(4) 0.3298(3) 0.3004(3) 0.0347(8) Uani 0.901(5) 1 d P A 1
H5A H -0.1043 0.3673 0.2553 0.042 Uiso 0.901(5) 1 calc PR A 1
H5B H -0.0352 0.3764 0.3483 0.042 Uiso 0.901(5) 1 calc PR A 1
C6 C 0.2519(4) 0.2823(3) 0.2958(3) 0.0406(9) Uani 0.901(5) 1 d P A 1
H6A H 0.2405 0.3397 0.3321 0.061 Uiso 0.901(5) 1 calc PR A 1
H6B H 0.3578 0.2714 0.2486 0.061 Uiso 0.901(5) 1 calc PR A 1
H6C H 0.2361 0.2151 0.3491 0.061 Uiso 0.901(5) 1 calc PR A 1
C7 C 0.1593(5) 0.4103(3) 0.1482(3) 0.0496(10) Uani 0.901(5) 1 d P A 1
H7A H 0.0837 0.4278 0.1039 0.074 Uiso 0.901(5) 1 calc PR A 1
H7B H 0.2668 0.3976 0.1036 0.074 Uiso 0.901(5) 1 calc PR A 1
H7C H 0.1455 0.4706 0.1814 0.074 Uiso 0.901(5) 1 calc PR A 1
C8 C -0.2506(4) 0.2391(3) 0.4185(3) 0.0383(8) Uani 0.901(5) 1 d P A 1
H8A H -0.2749 0.2786 0.4758 0.046 Uiso 0.901(5) 1 calc PR A 1
H8B H -0.3092 0.2833 0.3643 0.046 Uiso 0.901(5) 1 calc PR A 1
C9 C -0.2532(5) 0.0772(4) 0.5628(3) 0.0471(10) Uani 0.901(5) 1 d P A 1
H9A H -0.2899 0.1240 0.6139 0.071 Uiso 0.901(5) 1 calc PR A 1
H9B H -0.1380 0.0570 0.5470 0.071 Uiso 0.901(5) 1 calc PR A 1
H9C H -0.2987 0.0119 0.5936 0.071 Uiso 0.901(5) 1 calc PR A 1
C10 C -0.4774(4) 0.1559(4) 0.4838(3) 0.0486(10) Uani 0.901(5) 1 d P A 1
H10A H -0.5238 0.2096 0.5278 0.073 Uiso 0.901(5) 1 calc PR A 1
H10B H -0.5156 0.0887 0.5214 0.073 Uiso 0.901(5) 1 calc PR A 1
H10C H -0.5078 0.1833 0.4155 0.073 Uiso 0.901(5) 1 calc PR A 1
C5A C 0.039(3) 0.289(2) 0.344(2) 0.031(7) Uiso 0.099(5) 1 d P A 2
H5C H 0.1135 0.2532 0.3900 0.037 Uiso 0.099(5) 1 calc PR A 2
H5D H -0.0160 0.3586 0.3640 0.037 Uiso 0.099(5) 1 calc PR A 2
C6A C 0.288(3) 0.332(2) 0.224(2) 0.029(6) Uiso 0.099(5) 1 d P A 2
H6D H 0.2771 0.3845 0.2661 0.044 Uiso 0.099(5) 1 calc PR A 2
H6E H 0.3375 0.3612 0.1487 0.044 Uiso 0.099(5) 1 calc PR A 2
H6F H 0.3544 0.2643 0.2506 0.044 Uiso 0.099(5) 1 calc PR A 2
C7A C 0.036(4) 0.424(2) 0.164(2) 0.033(7) Uiso 0.099(5) 1 d P A 2
H7D H -0.0716 0.4156 0.1728 0.049 Uiso 0.099(5) 1 calc PR A 2
H7E H 0.0904 0.4364 0.0883 0.049 Uiso 0.099(5) 1 calc PR A 2
H7F H 0.0323 0.4864 0.1920 0.049 Uiso 0.099(5) 1 calc PR A 2
C8A C -0.163(3) 0.187(2) 0.463(2) 0.031(7) Uiso 0.099(5) 1 d P A 2
H8C H -0.2087 0.2480 0.4996 0.037 Uiso 0.099(5) 1 calc PR A 2
H8D H -0.0941 0.1327 0.5057 0.037 Uiso 0.099(5) 1 calc PR A 2
C9A C -0.314(5) 0.046(3) 0.578(3) 0.036(8) Uiso 0.099(5) 1 d P A 2
H9D H -0.3522 0.0838 0.6367 0.054 Uiso 0.099(5) 1 calc PR A 2
H9E H -0.2095 0.0017 0.5807 0.054 Uiso 0.099(5) 1 calc PR A 2
H9F H -0.3872 0.0001 0.5846 0.054 Uiso 0.099(5) 1 calc PR A 2
C10A C -0.439(5) 0.200(4) 0.460(4) 0.048(10) Uiso 0.099(5) 1 d P A 2
H10D H -0.4831 0.2258 0.5260 0.072 Uiso 0.099(5) 1 calc PR A 2
H10E H -0.5114 0.1605 0.4517 0.072 Uiso 0.099(5) 1 calc PR A 2
H10F H -0.4245 0.2612 0.3988 0.072 Uiso 0.099(5) 1 calc PR A 2
C11 C 0.0558(3) 0.2261(2) -0.0335(2) 0.0282(5) Uani 1 1 d . . .
H11 H 0.1011 0.1478 -0.0313 0.034 Uiso 1 1 calc R . .
C12 C -0.0742(3) 0.2613(2) -0.0925(2) 0.0326(6) Uani 1 1 d . . .
H12A H -0.0994 0.3411 -0.1122 0.039 Uiso 1 1 calc R . .
H12B H -0.0362 0.2347 -0.1594 0.039 Uiso 1 1 calc R . .
C13 C -0.1933(4) 0.1028(3) -0.0166(3) 0.0426(7) Uani 1 1 d . . .
H13A H -0.2930 0.0781 0.0195 0.064 Uiso 1 1 calc R . .
H13B H -0.1156 0.0663 0.0259 0.064 Uiso 1 1 calc R . .
H13C H -0.1545 0.0858 -0.0873 0.064 Uiso 1 1 calc R . .
C14 C -0.3489(4) 0.2749(3) -0.0800(3) 0.0510(9) Uani 1 1 d . . .
H14A H -0.3650 0.3531 -0.0878 0.077 Uiso 1 1 calc R . .
H14B H -0.4454 0.2492 -0.0361 0.077 Uiso 1 1 calc R . .
H14C H -0.3234 0.2588 -0.1507 0.077 Uiso 1 1 calc R . .
C15 C 0.1855(3) 0.2905(2) -0.0923(2) 0.0306(6) Uani 1 1 d . . .
H15A H 0.1404 0.3681 -0.0956 0.037 Uiso 1 1 calc R . .
H15B H 0.2669 0.2693 -0.0508 0.037 Uiso 1 1 calc R . .
C16 C 0.3650(4) 0.1697(3) -0.1991(3) 0.0440(7) Uani 1 1 d . . .
H16A H 0.4128 0.1607 -0.2724 0.066 Uiso 1 1 calc R . .
H16B H 0.3039 0.1130 -0.1596 0.066 Uiso 1 1 calc R . .
H16C H 0.4480 0.1645 -0.1639 0.066 Uiso 1 1 calc R . .
C17 C 0.3509(4) 0.3594(3) -0.2617(2) 0.0450(8) Uani 1 1 d . . .
H17A H 0.2797 0.4299 -0.2681 0.068 Uiso 1 1 calc R . .
H17B H 0.4040 0.3461 -0.3331 0.068 Uiso 1 1 calc R . .
H17C H 0.4297 0.3587 -0.2248 0.068 Uiso 1 1 calc R . .
C21 C 0.0719(11) 0.5777(5) 0.4173(5) 0.108(2) Uani 1 1 d . . .
H21 H 0.1169 0.6314 0.3610 0.129 Uiso 1 1 calc R . .
C22 C -0.0919(8) 0.5800(4) 0.4476(4) 0.0792(14) Uani 1 1 d . . .
H22 H -0.1550 0.6380 0.4090 0.095 Uiso 1 1 calc R . .
C23 C 0.1666(10) 0.4906(5) 0.4754(5) 0.0982(18) Uani 1 1 d . . .
C24 C 0.313(2) 0.4908(14) 0.4437(12) 0.132(6) Uani 0.50 1 d P . .
H24A H 0.3319 0.5539 0.3852 0.197 Uiso 0.50 1 calc PR . .
H24B H 0.3688 0.4248 0.4183 0.197 Uiso 0.50 1 calc PR . .
H24C H 0.3528 0.4937 0.5030 0.197 Uiso 0.50 1 calc PR . .

loop_
_atom_site_aniso_label
_atom_site_aniso_U_11
_atom_site_aniso_U_22
_atom_site_aniso_U_33
_atom_site_aniso_U_23
_atom_site_aniso_U_13
_atom_site_aniso_U_12
Zn1 0.02020(15) 0.02958(17) 0.02592(16) -0.00565(12) -0.00738(11) -0.00289(12)
Zn2 0.02241(16) 0.03012(17) 0.03135(17) -0.00750(13) -0.00826(12) -0.00116(12)
Zn3 0.02979(17) 0.03201(18) 0.02871(17) -0.00288(13) -0.00591(12) -0.00836(13)
O1 0.0280(10) 0.0301(10) 0.0309(10) -0.0098(8) -0.0023(7) -0.0068(8)
O2 0.0219(9) 0.0376(10) 0.0235(9) -0.0077(8) -0.0073(7) -0.0017(7)
O3 0.0342(11) 0.0419(12) 0.0343(11) -0.0003(9) -0.0144(8) -0.0131(9)
N1 0.0308(12) 0.0341(13) 0.0299(12) -0.0066(10) -0.0099(9) -0.0090(10)
N2 0.0286(12) 0.0517(15) 0.0258(12) -0.0079(11) -0.0015(9) -0.0101(11)
N3 0.0255(11) 0.0353(13) 0.0335(12) -0.0060(10) -0.0123(9) -0.0050(9)
N4 0.0332(13) 0.0383(13) 0.0261(11) -0.0056(10) -0.0076(9) -0.0076(10)
C1 0.0287(15) 0.0472(18) 0.0392(16) -0.0070(14) -0.0084(12) 0.0032(13)
C2 0.0364(16) 0.0381(17) 0.0523(19) -0.0149(15) -0.0117(14) 0.0011(13)
C3 0.0450(18) 0.0371(17) 0.0449(18) -0.0037(14) -0.0179(14) -0.0103(13)
C4 0.0290(14) 0.0378(15) 0.0328(14) -0.0144(12) -0.0034(11) -0.0055(12)
C5 0.0371(18) 0.0318(17) 0.0373(18) -0.0121(14) -0.0091(14) -0.0054(14)
C6 0.0390(19) 0.052(2) 0.040(2) -0.0113(17) -0.0164(15) -0.0162(16)
C7 0.065(3) 0.0348(19) 0.049(2) -0.0018(17) -0.0134(18) -0.0193(18)
C8 0.0327(17) 0.046(2) 0.0348(17) -0.0155(15) -0.0059(13) 0.0001(14)
C9 0.042(2) 0.066(3) 0.0263(17) -0.0028(17) -0.0073(15) -0.009(2)
C10 0.0295(19) 0.071(3) 0.046(2) -0.019(2) -0.0055(16) -0.008(2)
C11 0.0257(13) 0.0330(14) 0.0285(13) -0.0090(11) -0.0100(10) -0.0037(11)
C12 0.0316(14) 0.0412(16) 0.0280(13) -0.0059(12) -0.0110(11) -0.0098(12)
C13 0.0393(17) 0.0407(17) 0.0531(19) -0.0198(15) -0.0076(14) -0.0106(14)
C14 0.0343(17) 0.073(2) 0.0498(19) -0.0117(18) -0.0238(15) -0.0034(16)
C15 0.0310(14) 0.0342(15) 0.0273(13) -0.0063(11) -0.0088(11) -0.0061(11)
C16 0.0424(18) 0.0475(19) 0.0368(16) -0.0158(14) -0.0042(13) 0.0007(14)
C17 0.0457(18) 0.055(2) 0.0322(15) -0.0003(14) -0.0077(13) -0.0175(15)
C21 0.197(8) 0.065(3) 0.083(4) -0.029(3) -0.065(5) -0.011(4)
C22 0.117(5) 0.054(3) 0.076(3) -0.018(2) -0.047(3) -0.003(3)
C23 0.144(6) 0.083(4) 0.089(4) -0.043(3) -0.024(4) -0.034(4)
C24 0.142(13) 0.173(15) 0.115(11) -0.069(10) 0.004(9) -0.088(12)

loop_
_atom_type_symbol
_atom_type_description
_atom_type_scat_dispersion_real
_atom_type_scat_dispersion_imag
_atom_type_scat_source
C C 0.0033 0.0016 'International Tables Vol C Tables 4.2.6.8 and 6.1.1.4'
H H 0.0000 0.0000 'International Tables Vol C Tables 4.2.6.8 and 6.1.1.4'
O O 0.0106 0.0060 'International Tables Vol C Tables 4.2.6.8 and 6.1.1.4'
N N 0.0061 0.0033 'International Tables Vol C Tables 4.2.6.8 and 6.1.1.4'
Zn Zn 0.2839 1.4301 'International Tables Vol C Tables 4.2.6.8 and 6.1.1.4'

loop_
_geom_angle_atom_site_label_1
_geom_angle_atom_site_label_2
_geom_angle_atom_site_label_3
_geom_angle
_geom_angle_site_symmetry_1
_geom_angle_site_symmetry_3
C1 Zn1 O2 124.72(11) . .
C1 Zn1 O1 125.11(11) . .
O2 Zn1 O1 96.77(8) . .
C1 Zn1 N1 116.38(12) . .
O2 Zn1 N1 101.80(8) . .
O1 Zn1 N1 82.69(8) . .
O3 Zn2 C2 121.06(12) . .
O3 Zn2 O2 108.53(8) . .
C2 Zn2 O2 119.35(11) . .
O3 Zn2 N3 102.36(9) . .
C2 Zn2 N3 115.36(12) . .
O2 Zn2 N3 82.63(8) . .
C3 Zn3 O3 123.59(11) . .
C3 Zn3 O1 124.36(11) . .
O3 Zn3 O1 96.98(8) . .
C3 Zn3 N2 121.71(12) . .
O3 Zn3 N2 98.35(9) . .
O1 Zn3 N2 81.98(8) . .
C4 O1 Zn1 115.28(16) . .
C4 O1 Zn3 116.21(16) . .
Zn1 O1 Zn3 126.27(9) . .
C11 O2 Zn1 117.12(14) . .
C11 O2 Zn2 113.85(14) . .
Zn1 O2 Zn2 123.48(9) . .
Zn2 O3 Zn3 123.91(10) . .
Zn2 O3 H3 113(3) . .
Zn3 O3 H3 115(3) . .
C7 N1 C6A 71.7(12) . .
C7 N1 C5 110.9(3) . .
C6A N1 C5 138.7(11) . .
C7 N1 C5A 136.2(11) . .
C6A N1 C5A 112.3(16) . .
C7 N1 C6 110.1(3) . .
C5 N1 C6 110.8(2) . .
C5A N1 C6 75.8(12) . .
C6A N1 C7A 107.9(16) . .
C5 N1 C7A 75.2(11) . .
C5A N1 C7A 108.9(16) . .
C6 N1 C7A 139.1(11) . .
C7 N1 Zn1 114.1(2) . .
C6A N1 Zn1 114.6(11) . .
C5 N1 Zn1 102.00(17) . .
C5A N1 Zn1 103.7(11) . .
C6 N1 Zn1 108.68(19) . .
C7A N1 Zn1 109.3(10) . .
C10A N2 C9 124.5(19) . .
C10A N2 C8 80(2) . .
C9 N2 C8 112.3(3) . .
C9 N2 C10 110.4(3) . .
C8 N2 C10 108.2(3) . .
C10A N2 C8A 117(2) . .
C9 N2 C8A 74.5(11) . .
C10 N2 C8A 141.5(10) . .
C10A N2 C9A 111(2) . .
C8 N2 C9A 136.0(13) . .
C10 N2 C9A 89.3(14) . .
C8A N2 C9A 100.5(17) . .
C10A N2 Zn3 119.2(19) . .
C9 N2 Zn3 110.9(2) . .
C8 N2 Zn3 101.51(17) . .
C10 N2 Zn3 113.3(2) . .
C8A N2 Zn3 98.9(10) . .
C9A N2 Zn3 108.1(12) . .
C14 N3 C12 109.7(2) . .
C14 N3 C13 109.9(3) . .
C12 N3 C13 110.4(2) . .
C14 N3 Zn2 114.27(19) . .
C12 N3 Zn2 99.54(15) . .
C13 N3 Zn2 112.64(18) . .
C17 N4 C16 109.4(2) . .
C17 N4 C15 110.7(2) . .
C16 N4 C15 110.8(2) . .
Zn1 C1 H1A 109.5 . .
Zn1 C1 H1B 109.5 . .
H1A C1 H1B 109.5 . .
Zn1 C1 H1C 109.5 . .
H1A C1 H1C 109.5 . .
H1B C1 H1C 109.5 . .
Zn2 C2 H2A 109.5 . .
Zn2 C2 H2B 109.5 . .
H2A C2 H2B 109.5 . .
Zn2 C2 H2C 109.5 . .
H2A C2 H2C 109.5 . .
H2B C2 H2C 109.5 . .
Zn3 C3 H3A 109.5 . .
Zn3 C3 H3B 109.5 . .
H3A C3 H3B 109.5 . .
Zn3 C3 H3C 109.5 . .
H3A C3 H3C 109.5 . .
H3B C3 H3C 109.5 . .
C8A C4 O1 110.7(12) . .
C8A C4 C5A 126.4(17) . .
O1 C4 C5A 113.9(11) . .
C8A C4 C5 137.8(12) . .
O1 C4 C5 110.5(2) . .
O1 C4 C8 110.0(2) . .
C5A C4 C8 133.0(12) . .
C5 C4 C8 110.9(3) . .
N1 C5 C4 111.6(2) . .
N1 C5 H5A 109.3 . .
C4 C5 H5A 109.3 . .
N1 C5 H5B 109.3 . .
C4 C5 H5B 109.3 . .
H5A C5 H5B 108.0 . .
N1 C6 H6A 109.5 . .
N1 C6 H6B 109.5 . .
N1 C6 H6C 109.5 . .
N1 C7 H7A 109.5 . .
N1 C7 H7B 109.5 . .
N1 C7 H7C 109.5 . .
N2 C8 C4 111.5(3) . .
N2 C8 H8A 109.3 . .
C4 C8 H8A 109.3 . .
N2 C8 H8B 109.3 . .
C4 C8 H8B 109.3 . .
H8A C8 H8B 108.0 . .
N2 C9 H9A 109.5 . .
N2 C9 H9B 109.5 . .
N2 C9 H9C 109.5 . .
N2 C10 H10A 109.5 . .
N2 C10 H10B 109.5 . .
N2 C10 H10C 109.5 . .
C4 C5A N1 116.8(19) . .
C4 C5A H5C 108.1 . .
N1 C5A H5C 108.1 . .
C4 C5A H5D 108.1 . .
N1 C5A H5D 108.1 . .
H5C C5A H5D 107.3 . .
N1 C6A H6D 109.5 . .
N1 C6A H6E 109.5 . .
H6D C6A H6E 109.5 . .
N1 C6A H6F 109.5 . .
H6D C6A H6F 109.5 . .
H6E C6A H6F 109.5 . .
N1 C7A H7D 109.5 . .
N1 C7A H7E 109.5 . .
H7D C7A H7E 109.5 . .
N1 C7A H7F 109.5 . .
H7D C7A H7F 109.5 . .
H7E C7A H7F 109.5 . .
C4 C8A N2 115.7(18) . .
C4 C8A H8C 108.3 . .
N2 C8A H8C 108.3 . .
C4 C8A H8D 108.3 . .
N2 C8A H8D 108.3 . .
H8C C8A H8D 107.4 . .
N2 C9A H9D 109.5 . .
N2 C9A H9E 109.5 . .
H9D C9A H9E 109.5 . .
N2 C9A H9F 109.5 . .
H9D C9A H9F 109.5 . .
H9E C9A H9F 109.5 . .
N2 C10A H10D 109.5 . .
N2 C10A H10E 109.5 . .
H10D C10A H10E 109.5 . .
N2 C10A H10F 109.5 . .
H10D C10A H10F 109.5 . .
H10E C10A H10F 109.5 . .
O2 C11 C12 110.5(2) . .
O2 C11 C15 110.2(2) . .
C12 C11 C15 109.8(2) . .
O2 C11 H11 108.8 . .
C12 C11 H11 108.8 . .
C15 C11 H11 108.8 . .
N3 C12 C11 112.5(2) . .
N3 C12 H12A 109.1 . .
C11 C12 H12A 109.1 . .
N3 C12 H12B 109.1 . .
C11 C12 H12B 109.1 . .
H12A C12 H12B 107.8 . .
N3 C13 H13A 109.5 . .
N3 C13 H13B 109.5 . .
H13A C13 H13B 109.5 . .
N3 C13 H13C 109.5 . .
H13A C13 H13C 109.5 . .
H13B C13 H13C 109.5 . .
N3 C14 H14A 109.5 . .
N3 C14 H14B 109.5 . .
H14A C14 H14B 109.5 . .
N3 C14 H14C 109.5 . .
H14A C14 H14C 109.5 . .
H14B C14 H14C 109.5 . .
N4 C15 C11 113.9(2) . .
N4 C15 H15A 108.8 . .
C11 C15 H15A 108.8 . .
N4 C15 H15B 108.8 . .
C11 C15 H15B 108.8 . .
H15A C15 H15B 107.7 . .
N4 C16 H16A 109.5 . .
N4 C16 H16B 109.5 . .
H16A C16 H16B 109.5 . .
N4 C16 H16C 109.5 . .
H16A C16 H16C 109.5 . .
H16B C16 H16C 109.5 . .
N4 C17 H17A 109.5 . .
N4 C17 H17B 109.5 . .
H17A C17 H17B 109.5 . .
N4 C17 H17C 109.5 . .
H17A C17 H17C 109.5 . .
H17B C17 H17C 109.5 . .
C22 C21 C23 116.7(6) . .
C22 C21 H21 121.7 . .
C23 C21 H21 121.7 . .
C23 C22 C21 126.5(6) 2_566 .
C23 C22 H22 116.7 2_566 .
C21 C22 H22 116.7 . .
C24 C23 C22 128.9(11) . 2_566
C24 C23 C21 114.3(11) . .
C22 C23 C21 116.8(7) 2_566 .
C23 C24 H24A 109.5 . .
C23 C24 H24B 109.5 . .
H24A C24 H24B 109.5 . .
C23 C24 H24C 109.5 . .
H24A C24 H24C 109.5 . .
H24B C24 H24C 109.5 . .

loop_
_geom_bond_atom_site_label_1
_geom_bond_atom_site_label_2
_geom_bond_distance
_geom_bond_site_symmetry_2
Zn1 C1 1.975(3) .
Zn1 O2 1.9822(17) .
Zn1 O1 1.9862(18) .
Zn1 N1 2.173(2) .
Zn2 O3 1.975(2) .
Zn2 C2 1.987(3) .
Zn2 O2 2.0232(17) .
Zn2 N3 2.175(2) .
Zn3 C3 1.972(3) .
Zn3 O3 1.976(2) .
Zn3 O1 1.9877(19) .
Zn3 N2 2.192(2) .
O1 C4 1.402(3) .
O2 C11 1.411(3) .
O3 H3 0.841(19) .
N1 C7 1.458(4) .
N1 C6A 1.47(3) .
N1 C5 1.478(4) .
N1 C5A 1.49(3) .
N1 C6 1.488(4) .
N1 C7A 1.66(3) .
N2 C10A 1.31(4) .
N2 C9 1.467(4) .
N2 C8 1.473(4) .
N2 C10 1.488(4) .
N2 C8A 1.59(3) .
N2 C9A 1.64(4) .
N3 C14 1.467(4) .
N3 C12 1.475(4) .
N3 C13 1.476(4) .
N4 C17 1.454(4) .
N4 C16 1.462(4) .
N4 C15 1.463(3) .
C1 H1A 0.9800 .
C1 H1B 0.9800 .
C1 H1C 0.9800 .
C2 H2A 0.9800 .
C2 H2B 0.9800 .
C2 H2C 0.9800 .
C3 H3A 0.9800 .
C3 H3B 0.9800 .
C3 H3C 0.9800 .
C4 C8A 1.34(3) .
C4 C5A 1.42(3) .
C4 C5 1.513(4) .
C4 C8 1.525(4) .
C5 H5A 0.9900 .
C5 H5B 0.9900 .
C6 H6A 0.9800 .
C6 H6B 0.9800 .
C6 H6C 0.9800 .
C7 H7A 0.9800 .
C7 H7B 0.9800 .
C7 H7C 0.9800 .
C8 H8A 0.9900 .
C8 H8B 0.9900 .
C9 H9A 0.9800 .
C9 H9B 0.9800 .
C9 H9C 0.9800 .
C10 H10A 0.9800 .
C10 H10B 0.9800 .
C10 H10C 0.9800 .
C5A H5C 0.9900 .
C5A H5D 0.9900 .
C6A H6D 0.9800 .
C6A H6E 0.9800 .
C6A H6F 0.9800 .
C7A H7D 0.9800 .
C7A H7E 0.9800 .
C7A H7F 0.9800 .
C8A H8C 0.9900 .
C8A H8D 0.9900 .
C9A H9D 0.9800 .
C9A H9E 0.9800 .
C9A H9F 0.9800 .
C10A H10D 0.9800 .
C10A H10E 0.9800 .
C10A H10F 0.9800 .
C11 C12 1.515(4) .
C11 C15 1.520(4) .
C11 H11 1.0000 .
C12 H12A 0.9900 .
C12 H12B 0.9900 .
C13 H13A 0.9800 .
C13 H13B 0.9800 .
C13 H13C 0.9800 .
C14 H14A 0.9800 .
C14 H14B 0.9800 .
C14 H14C 0.9800 .
C15 H15A 0.9900 .
C15 H15B 0.9900 .
C16 H16A 0.9800 .
C16 H16B 0.9800 .
C16 H16C 0.9800 .
C17 H17A 0.9800 .
C17 H17B 0.9800 .
C17 H17C 0.9800 .
C21 C22 1.412(9) .
C21 C23 1.428(9) .
C21 H21 0.9500 .
C22 C23 1.326(8) 2_566
C22 H22 0.9500 .
C23 C24 1.270(14) .
C23 C22 1.326(8) 2_566
C24 H24A 0.9800 .
C24 H24B 0.9800 .
C24 H24C 0.9800 .
